data_1517599
loop_
_publ_author_name
'Shi-Yao Yang'
'Hong-Bo Yuan'
'Xiao-Bin Xu'
'Rong-Bin Huang'

_publ_section_title
;
 Influential factors on assembly of first-row transition metal
 coordination polymers
;
_journal_name_full
;
Inorganica Chimica Acta
;
_journal_page_first 53
_journal_page_last 62
_journal_volume 403
_journal_year 2013
_chemical_formula_moiety 'C12 H14 N2 O5 Zn'
_chemical_formula_sum 'C12 H14 N2 O5 Zn'
_chemical_formula_weight 331.62
_space_group_IT_number 14
_symmetry_cell_setting monoclinic
_symmetry_space_group_name_Hall '-P 2ybc'
_symmetry_space_group_name_H-M 'P 1 21/c 1'
_atom_sites_solution_hydrogens geom
_atom_sites_solution_primary direct
_atom_sites_solution_secondary difmap
_cell_angle_alpha 90.00
_cell_angle_beta 90.522(2)
_cell_angle_gamma 90.00
_cell_formula_units_Z 4
_cell_length_a 10.1163(3)
_cell_length_b 7.7922(2)
_cell_length_c 16.0161(5)
_cell_measurement_temperature 173(2)
_cell_volume 1262.47(6)
_computing_cell_refinement
;
CrysAlis RED, Oxford Diffraction Ltd., Version 1.171.31.8
;
_computing_data_collection
;
CrysAlis CCD, Oxford Diffraction Ltd., Version 1.171.31.8
;
_computing_data_reduction
;
CrysAlis RED, Oxford Diffraction Ltd., Version 1.171.31.8
;
_computing_molecular_graphics 'ORTEP-II (Johnson, 1976)'
_computing_publication_material 'SHELXL-97 (Sheldrick, 1997)'
_computing_structure_refinement 'SHELXL-97 (Sheldrick, 1997)'
_computing_structure_solution 'SHELXS-97 (Sheldrick, 1997)'
_diffrn_ambient_temperature 173(2)
_diffrn_detector_area_resol_mean 16.1903
_diffrn_measured_fraction_theta_full 0.998
_diffrn_measured_fraction_theta_max 0.921
_diffrn_measurement_device_type 'Gemini S Ultra CrysAlis CCD, Oxford'
_diffrn_measurement_method 'CrysAlis RED, Oxford Diffraction'
_diffrn_radiation_monochromator graphite
_diffrn_radiation_source 'fine-focus sealed tube'
_diffrn_radiation_type MoK\a
_diffrn_radiation_wavelength 0.71073
_diffrn_reflns_av_R_equivalents 0.0731
_diffrn_reflns_av_sigmaI/netI 0.0571
_diffrn_reflns_limit_h_max 13
_diffrn_reflns_limit_h_min -13
_diffrn_reflns_limit_k_max 10
_diffrn_reflns_limit_k_min -10
_diffrn_reflns_limit_l_max 21
_diffrn_reflns_limit_l_min -21
_diffrn_reflns_number 19861
_diffrn_reflns_theta_full 26.00
_diffrn_reflns_theta_max 29.24
_diffrn_reflns_theta_min 2.54
_diffrn_standards_decay_% 0
_diffrn_standards_interval_count 0
_diffrn_standards_interval_time 0
_diffrn_standards_number 0
_exptl_absorpt_coefficient_mu 1.967
_exptl_absorpt_correction_T_max 0.7568
_exptl_absorpt_correction_T_min 0.5067
_exptl_absorpt_correction_type multi-scan
_exptl_absorpt_process_details
;
CrysAlis RED, Oxford Diffraction Ltd., Version 1.171.31.8
Empirical absorption correction using spherical harmonics,
 implemented in SCALE3 ABSPACK scaling algorithm.
;
_exptl_crystal_colour red
_exptl_crystal_density_diffrn 1.745
_exptl_crystal_density_method 'not measured'
_exptl_crystal_description plate
_exptl_crystal_F_000 680
_exptl_crystal_size_max 0.40
_exptl_crystal_size_mid 0.32
_exptl_crystal_size_min 0.15
_refine_diff_density_max 0.659
_refine_diff_density_min -0.611
_refine_diff_density_rms 0.087
_refine_ls_extinction_method none
_refine_ls_goodness_of_fit_ref 0.971
_refine_ls_hydrogen_treatment mixed
_refine_ls_matrix_type full
_refine_ls_number_parameters 192
_refine_ls_number_reflns 3160
_refine_ls_number_restraints 2
_refine_ls_restrained_S_all 0.971
_refine_ls_R_factor_all 0.0533
_refine_ls_R_factor_gt 0.0325
_refine_ls_shift/su_max 0.001
_refine_ls_shift/su_mean 0.000
_refine_ls_structure_factor_coef Fsqd
_refine_ls_weighting_details 'calc w=1/[\s^2^(Fo^2^)+(0.0498P)^2^+0.0000P] where P=(Fo^2^+2Fc^2^)/3'
_refine_ls_weighting_scheme calc
_refine_ls_wR_factor_gt 0.0818
_refine_ls_wR_factor_ref 0.0872
_reflns_number_gt 2107
_reflns_number_total 3160
_reflns_threshold_expression >2sigma(I)
_cod_data_source_file ICA-2013-403-53-62-27.cif
_cod_data_source_block '[Zn(aip)(dma)]n'
_cod_original_sg_symbol_H-M P21/c
_cod_database_code 1517599

loop_
_symmetry_equiv_pos_as_xyz
'x, y, z'
'-x, y+1/2, -z+1/2'
'-x, -y, -z'
'x, -y-1/2, z-1/2'

loop_
_atom_site_label
_atom_site_type_symbol
_atom_site_fract_x
_atom_site_fract_y
_atom_site_fract_z
_atom_site_U_iso_or_equiv
_atom_site_adp_type
_atom_site_occupancy
_atom_site_symmetry_multiplicity
_atom_site_calc_flag
_atom_site_refinement_flags
Zn1 Zn 0.69704(3) 0.00414(3) 0.231239(16) 0.02027(10) Uani 1 1 d .
O1 O 0.67571(15) 0.26067(19) 0.22203(10) 0.0236(4) Uani 1 1 d .
O2 O 0.71472(19) 0.1633(2) 0.09603(11) 0.0353(5) Uani 1 1 d .
O3 O 0.61654(17) 0.7876(2) -0.14473(10) 0.0290(4) Uani 1 1 d .
O4 O 0.70542(18) 0.52391(19) -0.14811(10) 0.0274(4) Uani 1 1 d .
O5 O 0.85545(16) -0.1132(2) 0.18844(10) 0.0273(4) Uani 1 1 d .
N1 N 0.5427(2) 0.8877(2) 0.17099(12) 0.0206(4) Uani 1 1 d D
N2 N 1.0365(2) -0.1360(3) 0.11137(14) 0.0332(5) Uani 1 1 d .
C1 C 0.6600(2) 0.4570(3) 0.10640(15) 0.0212(5) Uani 1 1 d .
C2 C 0.6734(2) 0.4794(3) 0.02065(15) 0.0205(5) Uani 1 1 d .
H2A H 0.7021 0.3860 -0.0127 0.025 Uiso 1 1 calc R
C3 C 0.6455(2) 0.6355(3) -0.01678(14) 0.0200(5) Uani 1 1 d .
C4 C 0.6010(2) 0.7712(3) 0.03257(14) 0.0203(5) Uani 1 1 d .
H4A H 0.5807 0.8786 0.0075 0.024 Uiso 1 1 calc R
C5 C 0.5863(2) 0.7497(3) 0.11812(14) 0.0192(5) Uani 1 1 d .
C6 C 0.6176(2) 0.5936(3) 0.15525(14) 0.0204(5) Uani 1 1 d .
H6A H 0.6100 0.5802 0.2140 0.025 Uiso 1 1 calc R
C7 C 0.6861(2) 0.2833(3) 0.14279(15) 0.0232(5) Uani 1 1 d .
C8 C 0.6562(2) 0.6554(3) -0.11010(15) 0.0220(5) Uani 1 1 d .
C9 C 0.9628(3) -0.0515(3) 0.16371(16) 0.0274(6) Uani 1 1 d .
C10 C 1.0104(3) 0.1185(4) 0.1947(2) 0.0549(9) Uani 1 1 d .
H10A H 0.9480 0.1636 0.2358 0.082 Uiso 1 1 calc R
H10B H 1.0167 0.1987 0.1478 0.082 Uiso 1 1 calc R
H10C H 1.0976 0.1049 0.2210 0.082 Uiso 1 1 calc R
C11 C 1.1686(3) -0.0806(4) 0.0863(2) 0.0545(9) Uani 1 1 d .
H11A H 1.1828 0.0387 0.1036 0.082 Uiso 1 1 calc R
H11B H 1.1763 -0.0892 0.0255 0.082 Uiso 1 1 calc R
H11C H 1.2352 -0.1542 0.1130 0.082 Uiso 1 1 calc R
C12 C 0.9921(3) -0.2996(4) 0.0763(2) 0.0507(8) Uani 1 1 d .
H12A H 0.8999 -0.3200 0.0918 0.076 Uiso 1 1 calc R
H12B H 1.0476 -0.3926 0.0982 0.076 Uiso 1 1 calc R
H12C H 0.9990 -0.2959 0.0153 0.076 Uiso 1 1 calc R
H1 H 0.502(2) 0.968(2) 0.1405(15) 0.029(8) Uiso 1 1 d D
H2 H 0.482(2) 0.847(3) 0.2054(13) 0.037(8) Uiso 1 1 d D

loop_
_atom_site_aniso_label
_atom_site_aniso_U_11
_atom_site_aniso_U_22
_atom_site_aniso_U_33
_atom_site_aniso_U_23
_atom_site_aniso_U_13
_atom_site_aniso_U_12
Zn1 0.02988(17) 0.01428(14) 0.01669(15) -0.00023(11) 0.00183(11) 0.00138(11)
O1 0.0360(10) 0.0155(8) 0.0194(9) 0.0002(7) 0.0032(7) 0.0024(7)
O2 0.0603(13) 0.0179(9) 0.0278(10) 0.0030(8) 0.0125(9) 0.0106(8)
O3 0.0457(11) 0.0210(8) 0.0203(9) 0.0050(7) 0.0009(8) 0.0031(8)
O4 0.0410(10) 0.0259(9) 0.0155(8) -0.0011(7) 0.0012(7) 0.0059(7)
O5 0.0273(9) 0.0225(8) 0.0323(10) 0.0047(7) 0.0063(7) 0.0036(7)
N1 0.0299(11) 0.0143(9) 0.0175(10) 0.0010(8) 0.0039(9) 0.0004(8)
N2 0.0310(12) 0.0364(12) 0.0323(13) -0.0099(10) 0.0076(10) -0.0044(10)
C1 0.0248(12) 0.0163(11) 0.0224(12) 0.0017(9) 0.0009(10) -0.0005(9)
C2 0.0257(12) 0.0170(11) 0.0189(11) -0.0034(9) 0.0018(9) 0.0002(9)
C3 0.0259(12) 0.0148(10) 0.0192(12) -0.0009(9) -0.0010(9) -0.0025(9)
C4 0.0254(12) 0.0154(11) 0.0200(12) 0.0026(9) 0.0002(10) 0.0006(9)
C5 0.0231(12) 0.0146(10) 0.0198(12) -0.0018(9) 0.0006(10) -0.0024(9)
C6 0.0270(12) 0.0189(12) 0.0155(11) -0.0013(9) 0.0029(10) -0.0016(9)
C7 0.0288(13) 0.0164(11) 0.0246(13) 0.0048(10) 0.0046(10) 0.0017(10)
C8 0.0275(13) 0.0176(11) 0.0210(12) -0.0018(10) -0.0005(10) -0.0044(9)
C9 0.0332(14) 0.0278(12) 0.0210(13) -0.0008(11) -0.0038(11) 0.0017(11)
C10 0.0474(19) 0.0440(18) 0.073(2) -0.0333(17) 0.0153(17) -0.0112(14)
C11 0.0443(18) 0.058(2) 0.062(2) -0.0180(18) 0.0255(16) -0.0145(16)
C12 0.0456(18) 0.0424(17) 0.064(2) -0.0293(16) 0.0058(16) -0.0023(14)

loop_
_atom_type_symbol
_atom_type_description
_atom_type_scat_dispersion_real
_atom_type_scat_dispersion_imag
_atom_type_scat_source
C C 0.0033 0.0016 'International Tables Vol C Tables 4.2.6.8 and 6.1.1.4'
H H 0.0000 0.0000 'International Tables Vol C Tables 4.2.6.8 and 6.1.1.4'
N N 0.0061 0.0033 'International Tables Vol C Tables 4.2.6.8 and 6.1.1.4'
O O 0.0106 0.0060 'International Tables Vol C Tables 4.2.6.8 and 6.1.1.4'
Zn Zn 0.2839 1.4301 'International Tables Vol C Tables 4.2.6.8 and 6.1.1.4'

loop_
_geom_angle_atom_site_label_1
_geom_angle_atom_site_label_2
_geom_angle_atom_site_label_3
_geom_angle
_geom_angle_site_symmetry_1
_geom_angle_site_symmetry_3
O4 Zn1 O5 105.35(7) 4_566 .
O4 Zn1 O1 100.82(6) 4_566 .
O5 Zn1 O1 121.39(7) . .
O4 Zn1 N1 116.48(7) 4_566 1_545
O5 Zn1 N1 104.47(7) . 1_545
O1 Zn1 N1 108.99(7) . 1_545
O4 Zn1 C7 129.56(7) 4_566 .
O5 Zn1 C7 103.26(7) . .
O1 Zn1 C7 29.04(7) . .
N1 Zn1 C7 94.92(8) 1_545 .
C7 O1 Zn1 101.44(13) . .
C8 O4 Zn1 122.89(15) . 4_565
C9 O5 Zn1 129.77(16) . .
C5 N1 Zn1 111.89(14) . 1_565
C5 N1 H1 110.2(18) . .
Zn1 N1 H1 106.9(17) 1_565 .
C5 N1 H2 108.6(17) . .
Zn1 N1 H2 113.2(18) 1_565 .
H1 N1 H2 106(3) . .
C9 N2 C12 120.8(2) . .
C9 N2 C11 123.8(2) . .
C12 N2 C11 115.4(2) . .
C6 C1 C2 119.4(2) . .
C6 C1 C7 121.8(2) . .
C2 C1 C7 118.7(2) . .
C3 C2 C1 121.1(2) . .
C3 C2 H2A 119.4 . .
C1 C2 H2A 119.4 . .
C2 C3 C4 119.1(2) . .
C2 C3 C8 120.24(19) . .
C4 C3 C8 120.62(19) . .
C5 C4 C3 120.3(2) . .
C5 C4 H4A 119.9 . .
C3 C4 H4A 119.9 . .
C6 C5 C4 120.1(2) . .
C6 C5 N1 118.1(2) . .
C4 C5 N1 121.73(19) . .
C5 C6 C1 120.0(2) . .
C5 C6 H6A 120.0 . .
C1 C6 H6A 120.0 . .
O2 C7 O1 121.1(2) . .
O2 C7 C1 119.4(2) . .
O1 C7 C1 119.5(2) . .
O2 C7 Zn1 71.78(13) . .
O1 C7 Zn1 49.52(10) . .
C1 C7 Zn1 167.57(17) . .
O3 C8 O4 125.0(2) . .
O3 C8 C3 120.3(2) . .
O4 C8 C3 114.63(19) . .
O5 C9 N2 120.7(2) . .
O5 C9 C10 120.8(2) . .
N2 C9 C10 118.5(2) . .
C9 C10 H10A 109.5 . .
C9 C10 H10B 109.5 . .
H10A C10 H10B 109.5 . .
C9 C10 H10C 109.5 . .
H10A C10 H10C 109.5 . .
H10B C10 H10C 109.5 . .
N2 C11 H11A 109.5 . .
N2 C11 H11B 109.5 . .
H11A C11 H11B 109.5 . .
N2 C11 H11C 109.5 . .
H11A C11 H11C 109.5 . .
H11B C11 H11C 109.5 . .
N2 C12 H12A 109.5 . .
N2 C12 H12B 109.5 . .
H12A C12 H12B 109.5 . .
N2 C12 H12C 109.5 . .
H12A C12 H12C 109.5 . .
H12B C12 H12C 109.5 . .

loop_
_geom_bond_atom_site_label_1
_geom_bond_atom_site_label_2
_geom_bond_distance
_geom_bond_site_symmetry_2
Zn1 O4 1.9458(17) 4_566
Zn1 O5 1.9734(16) .
Zn1 O1 2.0158(15) .
Zn1 N1 2.041(2) 1_545
Zn1 C7 2.598(2) .
O1 C7 1.286(3) .
O2 C7 1.234(3) .
O3 C8 1.235(3) .
O4 C8 1.293(3) .
O4 Zn1 1.9458(17) 4_565
O5 C9 1.255(3) .
N1 C5 1.440(3) .
N1 Zn1 2.041(2) 1_565
N1 H1 0.891(10) .
N1 H2 0.885(10) .
N2 C9 1.305(3) .
N2 C12 1.463(3) .
N2 C11 1.464(3) .
C1 C6 1.392(3) .
C1 C2 1.392(3) .
C1 C7 1.496(3) .
C2 C3 1.384(3) .
C2 H2A 0.9500 .
C3 C4 1.397(3) .
C3 C8 1.508(3) .
C4 C5 1.390(3) .
C4 H4A 0.9500 .
C5 C6 1.389(3) .
C6 H6A 0.9500 .
C9 C10 1.493(4) .
C10 H10A 0.9800 .
C10 H10B 0.9800 .
C10 H10C 0.9800 .
C11 H11A 0.9800 .
C11 H11B 0.9800 .
C11 H11C 0.9800 .
C12 H12A 0.9800 .
C12 H12B 0.9800 .
C12 H12C 0.9800 .

loop_
_geom_hbond_atom_site_label_D
_geom_hbond_atom_site_label_H
_geom_hbond_atom_site_label_A
_geom_hbond_distance_DH
_geom_hbond_distance_HA
_geom_hbond_distance_DA
_geom_hbond_angle_DHA
_geom_hbond_site_symmetry_A
N1 H1 O3 0.891(10) 2.253(18) 3.027(2) 145(2) 3_675
N1 H2 O1 0.885(10) 2.096(11) 2.978(3) 174(2) 2_655

loop_
_geom_torsion_atom_site_label_1
_geom_torsion_atom_site_label_2
_geom_torsion_atom_site_label_3
_geom_torsion_atom_site_label_4
_geom_torsion
_geom_torsion_site_symmetry_1
O4 Zn1 O1 C7 172.57(14) 4_566
O5 Zn1 O1 C7 56.95(15) .
N1 Zn1 O1 C7 -64.35(15) 1_545
O4 Zn1 O5 C9 -102.2(2) 4_566
O1 Zn1 O5 C9 11.1(2) .
N1 Zn1 O5 C9 134.5(2) 1_545
C7 Zn1 O5 C9 35.8(2) .
C6 C1 C2 C3 0.2(3) .
C7 C1 C2 C3 177.4(2) .
C1 C2 C3 C4 -1.1(3) .
C1 C2 C3 C8 -178.0(2) .
C2 C3 C4 C5 0.6(3) .
C8 C3 C4 C5 177.4(2) .
C3 C4 C5 C6 0.9(3) .
C3 C4 C5 N1 179.0(2) .
Zn1 N1 C5 C6 78.8(2) 1_565
Zn1 N1 C5 C4 -99.4(2) 1_565
C4 C5 C6 C1 -1.8(3) .
N1 C5 C6 C1 180.0(2) .
C2 C1 C6 C5 1.3(3) .
C7 C1 C6 C5 -175.8(2) .
Zn1 O1 C7 O2 -5.8(3) .
Zn1 O1 C7 C1 172.82(17) .
C6 C1 C7 O2 175.0(2) .
C2 C1 C7 O2 -2.1(3) .
C6 C1 C7 O1 -3.6(3) .
C2 C1 C7 O1 179.2(2) .
C6 C1 C7 Zn1 22.6(9) .
C2 C1 C7 Zn1 -154.6(7) .
O4 Zn1 C7 O2 165.29(13) 4_566
O5 Zn1 C7 O2 42.08(16) .
O1 Zn1 C7 O2 174.8(2) .
N1 Zn1 C7 O2 -64.05(15) 1_545
O4 Zn1 C7 O1 -9.48(18) 4_566
O5 Zn1 C7 O1 -132.68(13) .
N1 Zn1 C7 O1 121.18(14) 1_545
O4 Zn1 C7 C1 -39.8(8) 4_566
O5 Zn1 C7 C1 -163.0(8) .
O1 Zn1 C7 C1 -30.3(7) .
N1 Zn1 C7 C1 90.9(8) 1_545
Zn1 O4 C8 O3 -11.1(3) 4_565
Zn1 O4 C8 C3 167.03(15) 4_565
C2 C3 C8 O3 171.4(2) .
C4 C3 C8 O3 -5.4(3) .
C2 C3 C8 O4 -6.8(3) .
C4 C3 C8 O4 176.4(2) .
Zn1 O5 C9 N2 -155.37(19) .
Zn1 O5 C9 C10 25.8(4) .
C12 N2 C9 O5 3.8(4) .
C11 N2 C9 O5 -173.6(3) .
C12 N2 C9 C10 -177.4(3) .
C11 N2 C9 C10 5.2(4) .
